data_4117046
loop_
_publ_author_name
'Keith A. Hirsch'
'Scott R. Wilson'
'Jeffrey S. Moore'

_publ_contact_author
; 
Jeffrey S. Moore 
University of Illinois 
School of Chemical Sciences, Box 55-5 
600 South Mathews Avenue 
Urbana, Illinois  61801 
USA 
;
_publ_contact_author_email moore@aries.scs.uiuc.edu
_publ_contact_author_fax '1  217 244 8068'
_publ_contact_author_phone '1  217 244 4024'
_publ_section_title
;
 Association of Dicyanodiphenylacetylenes with Silver(I) Salts in Solution
 and Solid State: Electrospray Ionization Mass Spectrometry Samples
 Aggregates at Subsaturated Concentrations
;
_journal_name_full 'Journal of the American Chemical Society'
_journal_page_first 10401
_journal_page_last 10412
_journal_paper_doi 10.1021/ja971135g
_journal_volume 119
_journal_year 1997
_chemical_formula_moiety 'C17 H8 N2 O3 F3 S Ag'
_chemical_formula_structural 'C17 H8 N2 O3 F3 S Ag'
_chemical_formula_sum 'C17 H8 Ag F3 N2 O3 S'
_chemical_formula_weight 485.18
_chemical_name_systematic
; 
2,3'-dicyanodiphenylacetylene silver(I) triflate 
;
_space_group_IT_number 2
_symmetry_cell_setting triclinic
_symmetry_space_group_name_Hall '-P 1'
_symmetry_space_group_name_H-M 'P -1'
_atom_sites_solution_hydrogens geom
_atom_sites_solution_primary direct
_atom_sites_solution_secondary difmap
_audit_creation_method SHELXL
_audit_update_record
; 
KH, 1/29/97 
;
_cell_angle_alpha 63.6960(10)
_cell_angle_beta 84.25
_cell_angle_gamma 89.6980(10)
_cell_formula_units_Z 2
_cell_length_a 9.1222(2)
_cell_length_b 10.1711(2)
_cell_length_c 10.53690(10)
_cell_measurement_reflns_used 3205
_cell_measurement_temperature 198(2)
_cell_measurement_theta_max 28
_cell_measurement_theta_min 4
_cell_volume 871.16(3)
_computing_cell_refinement 'SAINT (Siemens, 1994)'
_computing_data_collection 'SMART (Siemens, 1994)'
_computing_data_reduction 'SAINT (Siemens, 1994)'
_computing_molecular_graphics 'SHELXTL (Siemens, 1994)'
_computing_publication_material 'CIFTAB (Sheldrick, 1993)'
_computing_structure_refinement 'SHELXTL (Siemens, 1994)'
_computing_structure_solution 'SHELXTL (Siemens, 1994)'
_diffrn_ambient_temperature 198(2)
_diffrn_measurement_device 'Siemens Platform'
_diffrn_measurement_method '\w scans'
_diffrn_radiation_monochromator graphite
_diffrn_radiation_source 'normal-focus sealed tube'
_diffrn_radiation_type MoK\a
_diffrn_radiation_wavelength 0.71073
_diffrn_reflns_av_R_equivalents 0.0242
_diffrn_reflns_av_sigmaI/netI 0.0336
_diffrn_reflns_limit_h_max 12
_diffrn_reflns_limit_h_min -11
_diffrn_reflns_limit_k_max 8
_diffrn_reflns_limit_k_min -13
_diffrn_reflns_limit_l_max 12
_diffrn_reflns_limit_l_min -14
_diffrn_reflns_number 5652
_diffrn_reflns_theta_max 28.27
_diffrn_reflns_theta_min 2.17
_diffrn_standards_decay_% 0
_diffrn_standards_interval_time 360
_diffrn_standards_number 166
_exptl_absorpt_coefficient_mu 1.328
_exptl_absorpt_correction_T_max 0.8691
_exptl_absorpt_correction_T_min 0.6946
_exptl_absorpt_correction_type integration
_exptl_crystal_colour 'colorless         '
_exptl_crystal_density_diffrn 1.850
_exptl_crystal_density_meas ?
_exptl_crystal_density_method '?                 '
_exptl_crystal_description 'prismatic         '
_exptl_crystal_F_000 476
_exptl_crystal_size_max 0.12
_exptl_crystal_size_mid 0.14
_exptl_crystal_size_min 0.36
_refine_diff_density_max 0.381
_refine_diff_density_min -0.388
_refine_diff_density_rms 0.077
_refine_ls_extinction_method none
_refine_ls_goodness_of_fit_all 1.143
_refine_ls_goodness_of_fit_obs 1.100
_refine_ls_hydrogen_treatment refall
_refine_ls_matrix_type full
_refine_ls_number_parameters 276
_refine_ls_number_reflns 3907
_refine_ls_number_restraints 0
_refine_ls_restrained_S_all 1.143
_refine_ls_restrained_S_obs 1.100
_refine_ls_R_factor_all 0.0424
_refine_ls_R_factor_obs 0.0334
_refine_ls_shift/esd_max -0.001
_refine_ls_shift/esd_mean 0.000
_refine_ls_structure_factor_coef Fsqd
_refine_ls_weighting_details 'w=1/[\s^2^(Fo^2^)+(0.0000P)^2^+1.2660P] where P=(Fo^2^+2Fc^2^)/3'
_refine_ls_weighting_scheme calc
_refine_ls_wR_factor_all 0.0739
_refine_ls_wR_factor_obs 0.0666
_reflns_number_observed 3462
_reflns_number_total 3907
_reflns_observed_criterion >2sigma(I)
_cod_data_source_file ja971135g_1.cif
_cod_data_source_block 117a(Complex4)
_cod_depositor_comments
;
The following automatic conversions were performed:

'_exptl_crystal_density_meas' value 'not_measured' was changed to '?'
- the value is perceived as not measured.

Automatic conversion script
Id: cif_fix_values 3008 2015-01-20 13:52:24Z robertas 

The following automatic conversions were performed:

'_refine_ls_weighting_scheme' value 'calc
w=1/[\s^2^(Fo^2^)+(0.0000P)^2^+1.2660P] where P=(Fo^2^+2Fc^2^)/3' was
changed to 'calc'. New tag '_refine_ls_weighting_details' was
created. The value of the new tag was set to
'w=1/[\s^2^(Fo^2^)+(0.0000P)^2^+1.2660P] where P=(Fo^2^+2Fc^2^)/3'.

Automatic conversion script
Id: cif_fix_values 3143 2015-03-26 13:38:13Z robertas 
;
_cod_original_cell_volume 871.17(3)
_cod_original_sg_symbol_H-M 'P -1 '
_cod_database_code 4117046

loop_
_symmetry_equiv_pos_as_xyz
'x, y, z'
'-x, -y, -z'

loop_
_atom_site_aniso_label
_atom_site_aniso_U_11
_atom_site_aniso_U_22
_atom_site_aniso_U_33
_atom_site_aniso_U_23
_atom_site_aniso_U_13
_atom_site_aniso_U_12
Ag1 0.03638(14) 0.03642(14) 0.03699(14) -0.00656(10) 0.00087(10) -0.00830(10)
S1 0.0272(3) 0.0335(4) 0.0268(3) -0.0092(3) -0.0044(3) -0.0021(3)
F1 0.0270(9) 0.0595(13) 0.0562(12) -0.0193(10) 0.0014(8) -0.0077(9)
F2 0.0431(12) 0.0406(11) 0.0639(14) -0.0058(10) -0.0077(10) 0.0076(9)
F3 0.0569(14) 0.103(2) 0.0477(12) -0.0415(13) -0.0241(11) 0.0081(13)
O1 0.0506(14) 0.0324(12) 0.0392(12) -0.0106(10) -0.0019(10) 0.0029(10)
O2 0.0291(11) 0.0511(14) 0.0375(12) -0.0064(11) 0.0006(9) -0.0030(10)
O3 0.0506(14) 0.0564(15) 0.0384(12) -0.0265(11) -0.0126(11) -0.0034(12)
N1 0.041(2) 0.041(2) 0.045(2) -0.0062(13) -0.0048(13) -0.0082(13)
N2 0.042(2) 0.0372(14) 0.0322(14) -0.0115(12) -0.0040(11) -0.0066(12)
C1 0.0252(14) 0.0235(13) 0.0325(14) -0.0088(11) -0.0013(11) 0.0006(10)
C2 0.036(2) 0.035(2) 0.031(2) -0.0137(13) -0.0048(12) 0.0018(12)
C3 0.035(2) 0.035(2) 0.043(2) -0.0191(14) -0.0063(13) -0.0043(13)
C4 0.033(2) 0.0290(15) 0.038(2) -0.0084(13) 0.0014(13) -0.0085(12)
C5 0.038(2) 0.0297(15) 0.0286(15) -0.0092(12) -0.0024(12) -0.0020(12)
C6 0.0243(13) 0.0260(14) 0.038(2) -0.0145(12) -0.0055(11) 0.0026(11)
C7 0.033(2) 0.034(2) 0.035(2) -0.0093(13) -0.0053(13) -0.0014(13)
C8 0.034(2) 0.0275(14) 0.036(2) -0.0127(12) -0.0056(12) 0.0017(12)
C9 0.0314(15) 0.0301(15) 0.037(2) -0.0144(13) -0.0050(12) 0.0035(12)
C10 0.0271(14) 0.0273(14) 0.0359(15) -0.0150(12) -0.0046(11) 0.0021(11)
C11 0.038(2) 0.0291(15) 0.0314(15) -0.0095(12) -0.0019(13) -0.0009(12)
C12 0.039(2) 0.040(2) 0.0287(15) -0.0144(13) -0.0075(13) 0.0014(13)
C13 0.033(2) 0.0295(15) 0.0327(15) -0.0146(12) -0.0069(12) -0.0011(12)
C14 0.0271(14) 0.0275(14) 0.0304(14) -0.0129(11) -0.0033(11) 0.0015(11)
C15 0.032(2) 0.0318(15) 0.0311(15) -0.0153(12) -0.0073(12) 0.0035(12)
C16 0.0296(15) 0.0329(15) 0.0328(15) -0.0160(13) -0.0084(12) 0.0022(12)
C1T 0.031(2) 0.044(2) 0.033(2) -0.0130(14) -0.0061(12) -0.0003(13)

loop_
_atom_site_label
_atom_site_type_symbol
_atom_site_fract_x
_atom_site_fract_y
_atom_site_fract_z
_atom_site_U_iso_or_equiv
_atom_site_thermal_displace_type
_atom_site_occupancy
_atom_site_calc_flag
Ag1 Ag 0.83178(3) 0.81390(3) -0.00044(3) 0.04054(9) Uani 1 d
S1 S 1.20646(8) 0.87736(8) -0.07397(7) 0.0306(2) Uani 1 d
F1 F 1.4934(2) 1.8692(2) -0.0847(2) 0.0503(5) Uani 1 d
F2 F 1.6205(2) 1.3362(2) -0.0546(2) 0.0555(6) Uani 1 d
F3 F 1.3851(3) 1.8378(3) -0.8822(2) 0.0647(7) Uani 1 d
O1 O 0.7765(3) 0.9656(2) 0.1236(2) 0.0429(5) Uani 1 d
O2 O 1.0927(2) 0.8050(3) 0.0437(2) 0.0445(6) Uani 1 d
O3 O 0.7877(3) 1.1677(3) -0.8148(2) 0.0458(6) Uani 1 d
N1 N 0.7190(3) 0.6059(3) 0.1443(3) 0.0470(7) Uani 1 d
N2 N 0.8649(3) 0.9753(3) -0.2251(3) 0.0385(6) Uani 1 d
C1 C 1.4340(3) 1.6227(3) -0.3297(3) 0.0286(6) Uani 1 d
C2 C 1.5290(3) 1.6962(3) -0.2850(3) 0.0341(6) Uani 1 d
C3 C 1.6103(4) 1.8187(4) -0.3849(4) 0.0368(7) Uani 1 d
C4 C 1.5978(3) 1.8671(3) -0.5283(3) 0.0359(7) Uani 1 d
C5 C 1.5051(4) 1.7932(3) -0.5736(3) 0.0336(6) Uani 1 d
C6 C 1.4204(3) 1.6699(3) -0.4752(3) 0.0293(6) Uani 1 d
C7 C 1.3492(3) 1.4947(3) -0.2262(3) 0.0361(7) Uani 1 d
C8 C 1.3235(3) 1.5887(3) -0.5161(3) 0.0329(6) Uani 1 d
C9 C 1.2400(3) 1.5131(3) -0.5383(3) 0.0328(6) Uani 1 d
C10 C 1.1395(3) 1.4161(3) -0.5561(3) 0.0296(6) Uani 1 d
C11 C 1.1000(4) 1.4415(3) -0.6898(3) 0.0346(7) Uani 1 d
C12 C 1.0058(4) 1.3438(4) -0.7035(3) 0.0360(7) Uani 1 d
C13 C 0.9461(3) 1.2203(3) -0.5850(3) 0.0313(6) Uani 1 d
C14 C 0.9828(3) 1.1959(3) -0.4509(3) 0.0283(6) Uani 1 d
C15 C 1.0796(3) 1.2924(3) -0.4357(3) 0.0309(6) Uani 1 d
C16 C 0.9166(3) 1.0723(3) -0.3255(3) 0.0309(6) Uani 1 d
C1T C 0.3748(3) 0.8088(4) 0.0080(3) 0.0371(7) Uani 1 d
H2 H 1.5297(37) 1.6634(37) -0.1886(37) 0.039(9) Uiso 1 d
H3 H 1.6716(40) 1.8675(39) -0.3527(37) 0.044(10) Uiso 1 d
H4 H 1.6554(36) 1.9478(37) -0.5940(34) 0.035(9) Uiso 1 d
H5 H 1.5012(41) 1.8287(41) -0.6681(40) 0.048(10) Uiso 1 d
H11 H 1.1383(38) 1.5288(39) -0.7726(37) 0.042(9) Uiso 1 d
H12 H 0.9835(38) 1.3553(38) -0.7925(38) 0.042(10) Uiso 1 d
H13 H 0.8839(35) 1.1537(34) -0.5913(32) 0.028(8) Uiso 1 d
H15 H 1.1065(35) 1.2714(35) -0.3453(35) 0.032(8) Uiso 1 d

loop_
_atom_type_symbol
_atom_type_description
_atom_type_scat_dispersion_real
_atom_type_scat_dispersion_imag
_atom_type_scat_source
C C 0.0033 0.0016 'International Tables Vol C Tables 4.2.6.8 and 6.1.1.4'
H H 0.0000 0.0000 'International Tables Vol C Tables 4.2.6.8 and 6.1.1.4'
N N 0.0061 0.0033 'International Tables Vol C Tables 4.2.6.8 and 6.1.1.4'
O O 0.0106 0.0060 'International Tables Vol C Tables 4.2.6.8 and 6.1.1.4'
F F 0.0171 0.0103 'International Tables Vol C Tables 4.2.6.8 and 6.1.1.4'
S S 0.1246 0.1234 'International Tables Vol C Tables 4.2.6.8 and 6.1.1.4'
Ag Ag -0.8971 1.1015 'International Tables Vol C Tables 4.2.6.8 and 6.1.1.4'

loop_
_exptl_crystal_face_index_h
_exptl_crystal_face_index_k
_exptl_crystal_face_index_l
_exptl_crystal_face_perp_dist
0.00 1.00 1.00 0.0700
0.00 -1.00 -1.00 0.0700
1.00 0.00 0.00 0.0600
-1.00 0.00 0.00 0.0600
1.00 0.00 1.00 0.1200
-1.00 0.00 -1.00 0.1200
0.00 0.00 -1.00 0.1800
0.00 -1.00 0.00 0.1800

loop_
_geom_angle_atom_site_label_1
_geom_angle_atom_site_label_2
_geom_angle_atom_site_label_3
_geom_angle
_geom_angle_site_symmetry_1
_geom_angle_site_symmetry_3
N1 Ag1 N2 142.76(11) . .
N1 Ag1 O1 102.49(10) . .
N2 Ag1 O1 103.17(9) . .
N1 Ag1 O2 109.16(9) . .
N2 Ag1 O2 96.67(9) . .
O1 Ag1 O2 91.51(8) . .
O3 S1 O1 114.37(14) 2_774 2_775
O3 S1 O2 116.01(15) 2_774 .
O1 S1 O2 114.60(15) 2_775 .
O3 S1 C1T 103.4(2) 2_774 1_655
O1 S1 C1T 103.37(15) 2_775 1_655
O2 S1 C1T 102.64(14) . 1_655
S1 O1 Ag1 130.80(13) 2_775 .
S1 O2 Ag1 120.12(13) . .
C7 N1 Ag1 172.5(3) 2_775 .
C16 N2 Ag1 158.6(2) . .
C2 C1 C6 121.3(3) . .
C2 C1 C7 119.7(3) . .
C6 C1 C7 118.9(3) . .
C3 C2 C1 119.4(3) . .
C2 C3 C4 120.1(3) . .
C5 C4 C3 120.7(3) . .
C4 C5 C6 120.6(3) . .
C5 C6 C1 117.9(3) . .
C5 C6 C8 122.9(3) . .
C1 C6 C8 119.2(3) . .
N1 C7 C1 179.4(4) 2_775 .
C9 C8 C6 174.5(3) . .
C8 C9 C10 176.6(3) . .
C15 C10 C11 119.2(3) . .
C15 C10 C9 118.6(3) . .
C11 C10 C9 122.2(3) . .
C12 C11 C10 120.7(3) . .
C11 C12 C13 120.7(3) . .
C12 C13 C14 118.8(3) . .
C15 C14 C13 121.1(3) . .
C15 C14 C16 119.0(3) . .
C13 C14 C16 119.9(3) . .
C10 C15 C14 119.4(3) . .
N2 C16 C14 179.0(3) . .
F3 C1T F1 107.9(3) 1_446 1_445
F3 C1T F2 107.9(3) 1_446 2_775
F1 C1T F2 107.3(3) 1_445 2_775
F3 C1T S1 111.4(2) 1_446 1_455
F1 C1T S1 111.1(2) 1_445 1_455
F2 C1T S1 111.0(2) 2_775 1_455

loop_
_geom_bond_atom_site_label_1
_geom_bond_atom_site_label_2
_geom_bond_distance
_geom_bond_site_symmetry_2
Ag1 N1 2.170(3) .
Ag1 N2 2.193(3) .
Ag1 O1 2.447(2) .
Ag1 O2 2.464(2) .
S1 O3 1.432(2) 2_774
S1 O1 1.447(2) 2_775
S1 O2 1.448(2) .
S1 C1T 1.820(3) 1_655
F1 C1T 1.329(4) 1_665
F2 C1T 1.334(4) 2_775
F3 C1T 1.327(4) 1_664
O1 S1 1.447(2) 2_775
O3 S1 1.432(2) 2_774
N1 C7 1.138(4) 2_775
N2 C16 1.138(4) .
C1 C2 1.391(4) .
C1 C6 1.408(4) .
C1 C7 1.437(4) .
C2 C3 1.379(4) .
C3 C4 1.384(5) .
C4 C5 1.383(4) .
C5 C6 1.394(4) .
C6 C8 1.431(4) .
C7 N1 1.138(4) 2_775
C8 C9 1.195(4) .
C9 C10 1.434(4) .
C10 C15 1.394(4) .
C10 C11 1.399(4) .
C11 C12 1.382(4) .
C12 C13 1.384(4) .
C13 C14 1.398(4) .
C14 C15 1.395(4) .
C14 C16 1.438(4) .
C1T F3 1.327(4) 1_446
C1T F1 1.329(3) 1_445
C1T F2 1.334(4) 2_775
C1T S1 1.820(3) 1_455

loop_
_geom_torsion_atom_site_label_1
_geom_torsion_atom_site_label_2
_geom_torsion_atom_site_label_3
_geom_torsion_atom_site_label_4
_geom_torsion
_geom_torsion_site_symmetry_1
_geom_torsion_site_symmetry_4
N1 Ag1 O1 S1 -166.3(2) . 2_775
N2 Ag1 O1 S1 -13.5(2) . 2_775
O2 Ag1 O1 S1 83.7(2) . 2_775
O3 S1 O2 Ag1 -57.3(2) 2_774 .
O1 S1 O2 Ag1 79.5(2) 2_775 .
C1T S1 O2 Ag1 -169.2(2) 1_655 .
N1 Ag1 O2 S1 143.7(2) . .
N2 Ag1 O2 S1 -9.1(2) . .
O1 Ag1 O2 S1 -112.6(2) . .
N2 Ag1 N1 C7 -111.9(21) . 2_775
O1 Ag1 N1 C7 20.7(21) . 2_775
O2 Ag1 N1 C7 116.8(21) . 2_775
N1 Ag1 N2 C16 -165.1(7) . .
O1 Ag1 N2 C16 62.5(8) . .
O2 Ag1 N2 C16 -30.6(8) . .
C6 C1 C2 C3 0.8(5) . .
C7 C1 C2 C3 179.8(3) . .
C1 C2 C3 C4 -0.4(5) . .
C2 C3 C4 C5 -0.6(5) . .
C3 C4 C5 C6 1.2(5) . .
C4 C5 C6 C1 -0.8(5) . .
C4 C5 C6 C8 -179.6(3) . .
C2 C1 C6 C5 -0.2(4) . .
C7 C1 C6 C5 -179.3(3) . .
C2 C1 C6 C8 178.7(3) . .
C7 C1 C6 C8 -0.4(4) . .
C2 C1 C7 N1 95.9(349) . 2_775
C6 C1 C7 N1 -85.0(349) . 2_775
C5 C6 C8 C9 177.9(33) . .
C1 C6 C8 C9 -0.9(35) . .
C6 C8 C9 C10 -9.5(84) . .
C8 C9 C10 C15 6.8(57) . .
C8 C9 C10 C11 -173.2(54) . .
C15 C10 C11 C12 -1.6(5) . .
C9 C10 C11 C12 178.4(3) . .
C10 C11 C12 C13 1.3(5) . .
C11 C12 C13 C14 0.0(5) . .
C12 C13 C14 C15 -1.0(5) . .
C12 C13 C14 C16 176.9(3) . .
C11 C10 C15 C14 0.6(4) . .
C9 C10 C15 C14 -179.4(3) . .
C13 C14 C15 C10 0.7(4) . .
C16 C14 C15 C10 -177.2(3) . .
Ag1 N2 C16 C14 -28.9(214) . .
C15 C14 C16 N2 13.7(210) . .
C13 C14 C16 N2 -164.3(208) . .
